data_7008971
loop_
_publ_author_name
'Grove, Hilde'
'Sletten, Jorunn'
'Julve, Miguel'
'Lloret, Francesc'

_publ_section_title
;
 Syntheses, crystal structures and magnetic properties of dinuclear
 copper(II) complexes with
 pyrazino[2,3-f&#x200A;&#x200A;][4,7]phenanthroline (pap) as bridging
 ligand
;
_journal_issue 4
_journal_name_full 'Journal of the Chemical Society, Dalton Transactions'
_journal_page_first 515
_journal_paper_doi 10.1039/a907658a
_journal_year 2000
_chemical_compound_source 'synthesized by H. Grove'
_chemical_formula_structural 'C18 H18 Cu2 N4 O13'
_chemical_formula_sum 'C18 H18 Cu2 N4 O13'
_chemical_formula_weight 625.44
_chemical_name_systematic
; 
 ? 
;
_space_group_IT_number 12
_symmetry_cell_setting monoclinic
_symmetry_space_group_name_Hall '-C 2y'
_symmetry_space_group_name_H-M 'C 1 2/m 1'
_atom_sites_solution_hydrogens 'geom if bonded to C, difmap if bonded to O'
_atom_sites_solution_primary Patterson
_atom_sites_solution_secondary difmap
_audit_creation_method SHELXL
_cell_angle_alpha 90.00
_cell_angle_beta 102.902(2)
_cell_angle_gamma 90.00
_cell_formula_units_Z 4
_cell_length_a 18.3692(11)
_cell_length_b 17.6964(7)
_cell_length_c 7.0048(4)
_cell_measurement_temperature 173(2)
_cell_volume 2219.6(2)
_computing_cell_refinement 'SAINT, version 4.0'
_computing_data_collection 'SMART, version 4.0'
_computing_data_reduction 'SAINT, version 4.0'
_computing_molecular_graphics 'XP, version 4.3, 1992'
_computing_publication_material 'CIFTAB (Sheldrick, 1993)'
_computing_structure_refinement 'SHELXL-93 (Sheldrick, 1993)'
_computing_structure_solution 'SHELXS-86 (Sheldrick, 1990)'
_diffrn_ambient_temperature 173(2)
_diffrn_measurement_device '2K SMART CCD'
_diffrn_measurement_method \w
_diffrn_radiation_monochromator graphite
_diffrn_radiation_source 'fine-focus sealed tube'
_diffrn_radiation_type MoK\a
_diffrn_radiation_wavelength 0.71073
_diffrn_reflns_av_R_equivalents 0.0373
_diffrn_reflns_av_sigmaI/netI 0.0336
_diffrn_reflns_limit_h_max 24
_diffrn_reflns_limit_h_min -24
_diffrn_reflns_limit_k_max 23
_diffrn_reflns_limit_k_min -18
_diffrn_reflns_limit_l_max 8
_diffrn_reflns_limit_l_min -9
_diffrn_reflns_number 10296
_diffrn_reflns_theta_max 26.99
_diffrn_reflns_theta_min 1.62
_exptl_absorpt_coefficient_mu 1.997
_exptl_absorpt_correction_T_max 0.8621
_exptl_absorpt_correction_T_min 0.7260
_exptl_absorpt_correction_type 'empirical, SADABS'
_exptl_crystal_colour 'dark green'
_exptl_crystal_density_diffrn 1.872
_exptl_crystal_density_meas ?
_exptl_crystal_description plate
_exptl_crystal_F_000 1264
_exptl_crystal_size_max 0.40
_exptl_crystal_size_mid 0.11
_exptl_crystal_size_min 0.07
_refine_diff_density_max 0.735
_refine_diff_density_min -0.363
_refine_diff_density_rms 0.112
_refine_ls_extinction_method none
_refine_ls_goodness_of_fit_all 1.107
_refine_ls_goodness_of_fit_obs 1.157
_refine_ls_hydrogen_treatment 'riding model'
_refine_ls_matrix_type full
_refine_ls_number_parameters 171
_refine_ls_number_reflns 2485
_refine_ls_number_restraints 0
_refine_ls_restrained_S_all 1.125
_refine_ls_restrained_S_obs 1.157
_refine_ls_R_factor_all 0.0550
_refine_ls_R_factor_obs 0.0403
_refine_ls_shift/esd_max 0.002
_refine_ls_shift/esd_mean 0.000
_refine_ls_structure_factor_coef Fsqd
_refine_ls_weighting_details 'w=1/[\s^2^(Fo^2^)+(0.0614P)^2^+4.9908P] where P=(Fo^2^+2Fc^2^)/3'
_refine_ls_weighting_scheme calc
_refine_ls_wR_factor_all 0.1173
_refine_ls_wR_factor_obs 0.1082
_reflns_number_observed 2042
_reflns_number_total 2505
_reflns_observed_criterion >2sigma(I)
_cod_data_source_file a907658a.txt
_cod_data_source_block cu2papox
_cod_depositor_comments
;
The following automatic conversions were performed:

'_refine_ls_weighting_scheme' value 'calc
w=1/[\s^2^(Fo^2^)+(0.0614P)^2^+4.9908P] where P=(Fo^2^+2Fc^2^)/3' was
changed to 'calc'. New tag '_refine_ls_weighting_details' was
created. The value of the new tag was set to
'w=1/[\s^2^(Fo^2^)+(0.0614P)^2^+4.9908P] where P=(Fo^2^+2Fc^2^)/3'.

Automatic conversion script
Id: cif_fix_values 3143 2015-03-26 13:38:13Z robertas 
;
_cod_original_sg_symbol_H-M C2/m
_cod_database_code 7008971

loop_
_symmetry_equiv_pos_as_xyz
'x, y, z'
'-x, y, -z'
'x+1/2, y+1/2, z'
'-x+1/2, y+1/2, -z'
'-x, -y, -z'
'x, -y, z'
'-x+1/2, -y+1/2, -z'
'x+1/2, -y+1/2, z'

loop_
_atom_site_aniso_label
_atom_site_aniso_U_11
_atom_site_aniso_U_22
_atom_site_aniso_U_33
_atom_site_aniso_U_23
_atom_site_aniso_U_13
_atom_site_aniso_U_12
Cu 0.0217(2) 0.0158(2) 0.0238(2) -0.0006(2) 0.0008(2) -0.0016(2)
O1 0.0236(12) 0.0213(12) 0.0262(12) -0.0024(10) 0.0014(10) -0.0026(10)
O2 0.0270(12) 0.0178(12) 0.0239(12) -0.0016(9) -0.0016(10) -0.0005(10)
O3 0.041(2) 0.0178(13) 0.0367(15) -0.0051(11) 0.0035(12) -0.0025(11)
O4 0.0294(14) 0.0310(14) 0.0302(13) -0.0090(11) 0.0031(11) -0.0064(11)
O5 0.054(2) 0.066(2) 0.074(3) -0.005(2) 0.001(2) -0.014(2)
O6 0.022(2) 0.019(2) 0.029(2) 0.000 0.0005(14) 0.000
O7 0.084(5) 0.164(8) 0.101(6) 0.000 0.048(4) 0.000
O8 0.194(9) 0.104(6) 0.071(5) 0.000 0.018(5) 0.000
N1 0.0193(14) 0.0145(13) 0.0185(13) 0.0004(10) 0.0043(11) 0.0005(10)
N2 0.0167(12) 0.0155(13) 0.0185(13) -0.0009(10) 0.0035(10) -0.0007(10)
C1 0.022(2) 0.016(2) 0.022(2) 0.0026(12) 0.0078(13) 0.0028(13)
C2 0.021(2) 0.022(2) 0.023(2) 0.0039(13) 0.0044(13) 0.0043(13)
C3 0.0138(14) 0.023(2) 0.0145(14) 0.0005(12) 0.0019(11) 0.0004(12)
C4 0.0161(15) 0.017(2) 0.0149(14) 0.0005(12) 0.0057(12) 0.0006(12)
C5 0.0145(14) 0.0151(14) 0.0155(14) 0.0014(11) 0.0047(11) 0.0002(12)
C6 0.0165(15) 0.0159(15) 0.0141(14) -0.0005(11) 0.0034(12) -0.0008(12)
C7 0.019(2) 0.022(2) 0.021(2) -0.0018(13) -0.0013(13) -0.0020(13)
C8 0.019(2) 0.030(2) 0.025(2) 0.0008(14) 0.0103(14) -0.0030(14)
C9 0.026(2) 0.024(2) 0.025(2) -0.0004(14) 0.0098(14) -0.0024(14)

loop_
_atom_site_label
_atom_site_type_symbol
_atom_site_fract_x
_atom_site_fract_y
_atom_site_fract_z
_atom_site_U_iso_or_equiv
_atom_site_thermal_displace_type
_atom_site_occupancy
_atom_site_calc_flag
_atom_site_refinement_flags
_atom_site_disorder_group
Cu Cu 0.22919(2) 0.19043(2) 0.17412(6) 0.0211(2) Uani 1 d . .
O1 O 0.31195(13) 0.22400(14) 0.3784(3) 0.0243(5) Uani 1 d . .
O2 O 0.20800(14) 0.29692(13) 0.1271(3) 0.0240(5) Uani 1 d . .
O3 O 0.2405(2) 0.40720(14) 0.2773(4) 0.0328(6) Uani 1 d . .
O4 O 0.34549(15) 0.32877(15) 0.5529(4) 0.0307(6) Uani 1 d . .
O5 O -0.0524(2) 0.3431(2) -0.3910(6) 0.0666(11) Uani 1 d . .
H51 H -0.0907(2) 0.3117(2) -0.4713(6) 0.080 Uiso 1 d R .
H52 H -0.0297(2) 0.3511(2) -0.2375(6) 0.080 Uiso 1 d R .
O6 O 0.3582(2) 0.5000 0.5248(5) 0.0241(7) Uani 1 d S .
H61 H 0.3377(2) 0.4616 0.4730(5) 0.029 Uiso 1 d R .
O7 O 0.1166(4) 0.5000 0.0242(11) 0.112(3) Uani 1 d S .
H71 H 0.1105(4) 0.4600 -0.0250(11) 0.134 Uiso 1 d R .
O8 O 0.0000 0.3833(5) 0.0000 0.125(3) Uani 1 d S .
N1 N 0.13607(15) 0.15594(15) -0.0113(4) 0.0174(5) Uani 1 d . .
N2 N 0.25074(15) 0.07913(15) 0.2053(4) 0.0170(5) Uani 1 d . .
C1 C 0.0801(2) 0.1969(2) -0.1142(5) 0.0197(7) Uani 1 d . .
H1 H 0.0829(2) 0.2493(2) -0.1067(5) 0.024 Uiso 1 d R .
C2 C 0.0172(2) 0.1630(2) -0.2332(5) 0.0220(7) Uani 1 d . .
H2 H -0.0212(2) 0.1928(2) -0.3037(5) 0.026 Uiso 1 d R .
C3 C 0.0123(2) 0.0858(2) -0.2460(4) 0.0174(6) Uani 1 d . .
H3 H -0.0292(2) 0.0630(2) -0.3254(4) 0.021 Uiso 1 d R .
C4 C 0.0702(2) 0.0415(2) -0.1388(4) 0.0156(6) Uani 1 d . .
C5 C 0.1315(2) 0.0797(2) -0.0239(4) 0.0148(6) Uani 1 d . .
C6 C 0.1939(2) 0.0388(2) 0.0923(4) 0.0155(6) Uani 1 d . .
C7 C 0.3062(2) 0.0395(2) 0.3169(5) 0.0217(7) Uani 1 d . .
H7 H 0.3458(2) 0.0651(2) 0.3966(5) 0.026 Uiso 1 d R .
C8 C 0.3077(2) 0.2958(2) 0.4149(5) 0.0238(7) Uani 1 d . .
C9 C 0.2468(2) 0.3386(2) 0.2633(5) 0.0242(7) Uani 1 d . .

loop_
_atom_type_symbol
_atom_type_description
_atom_type_scat_dispersion_real
_atom_type_scat_dispersion_imag
_atom_type_scat_source
C C 0.0033 0.0016 'International Tables Vol C Tables 4.2.6.8 and 6.1.1.4'
H H 0.0000 0.0000 'International Tables Vol C Tables 4.2.6.8 and 6.1.1.4'
N N 0.0061 0.0033 'International Tables Vol C Tables 4.2.6.8 and 6.1.1.4'
O O 0.0106 0.0060 'International Tables Vol C Tables 4.2.6.8 and 6.1.1.4'
Cu Cu 0.3201 1.2651 'International Tables Vol C Tables 4.2.6.8 and 6.1.1.4'

loop_
_geom_angle_atom_site_label_1
_geom_angle_atom_site_label_2
_geom_angle_atom_site_label_3
_geom_angle
_geom_angle_site_symmetry_1
_geom_angle_site_symmetry_3
_geom_angle_publ_flag
O1 Cu O2 85.52(10) . . ?
O1 Cu N1 172.79(11) . . ?
O2 Cu N1 94.37(10) . . ?
O1 Cu N2 96.74(10) . . ?
O2 Cu N2 176.51(10) . . ?
N1 Cu N2 83.72(11) . . ?
O1 Cu O4 87.29(9) . 7_556 ?
O2 Cu O4 97.62(10) . 7_556 ?
N1 Cu O4 85.58(9) . 7_556 ?
N2 Cu O4 85.17(9) . 7_556 ?
O1 Cu O2 98.88(9) . 7 ?
O2 Cu O2 83.59(10) . 7 ?
N1 Cu O2 88.26(9) . 7 ?
N2 Cu O2 93.41(9) . 7 ?
O4 Cu O2 173.79(8) 7_556 7 ?
C8 O1 Cu 111.9(2) . . ?
C9 O2 Cu 112.0(2) . . ?
H51 O5 H52 136.5 . . ?
C1 N1 C5 118.6(3) . . ?
C1 N1 Cu 129.2(2) . . ?
C5 N1 Cu 112.2(2) . . ?
C7 N2 C6 116.8(3) . . ?
C7 N2 Cu 133.1(2) . . ?
C6 N2 Cu 110.0(2) . . ?
N1 C1 C2 121.6(3) . . ?
N1 C1 H1 119.1(2) . . ?
C2 C1 H1 119.3(2) . . ?
C3 C2 C1 120.0(3) . . ?
C3 C2 H2 120.0(2) . . ?
C1 C2 H2 120.1(2) . . ?
C2 C3 C4 119.5(3) . . ?
C2 C3 H3 120.3(2) . . ?
C4 C3 H3 120.2(2) . . ?
C3 C4 C5 117.1(3) . . ?
C3 C4 C4 124.1(2) . 6 ?
C5 C4 C4 118.8(2) . 6 ?
N1 C5 C4 123.2(3) . . ?
N1 C5 C6 115.7(3) . . ?
C4 C5 C6 121.1(3) . . ?
N2 C6 C6 121.5(2) . 6 ?
N2 C6 C5 118.3(3) . . ?
C6 C6 C5 120.1(2) 6 . ?
N2 C7 C7 121.7(2) . 6 ?
N2 C7 H7 119.2(2) . . ?
C7 C7 H7 119.140(2) 6 . ?
O4 C8 O1 125.4(3) . . ?
O4 C8 C9 120.5(3) . . ?
O1 C8 C9 114.0(3) . . ?
O3 C9 O2 125.4(3) . . ?
O3 C9 C8 119.6(3) . . ?
O2 C9 C8 114.9(3) . . ?

loop_
_geom_bond_atom_site_label_1
_geom_bond_atom_site_label_2
_geom_bond_distance
_geom_bond_site_symmetry_2
_geom_bond_publ_flag
Cu O1 1.934(2) . ?
Cu O2 1.938(2) . ?
Cu N1 1.998(3) . ?
Cu N2 2.011(3) . ?
Cu O4 2.612(3) 7_556 ?
Cu O2 2.631(3) 7 ?
O1 C8 1.301(4) . ?
O2 C9 1.288(4) . ?
O3 C9 1.225(4) . ?
O4 C8 1.208(4) . ?
O5 H51 0.97 . ?
O5 H52 1.07 . ?
O6 H61 0.82 . ?
O7 H71 0.78 . ?
N1 C1 1.330(4) . ?
N1 C5 1.353(4) . ?
N2 C7 1.336(4) . ?
N2 C6 1.363(4) . ?
C1 C2 1.400(5) . ?
C1 H1 0.93 . ?
C2 C3 1.371(5) . ?
C2 H2 0.93 . ?
C3 C4 1.398(4) . ?
C3 H3 0.93 . ?
C4 C5 1.402(4) . ?
C4 C4 1.469(6) 6 ?
C5 C6 1.443(4) . ?
C6 C6 1.375(6) 6 ?
C7 C7 1.398(7) 6 ?
C7 H7 0.93 . ?
C8 C9 1.556(5) . ?
